data_1516984
loop_
_publ_author_name
'Takahiko Ogawa'
'Koji Koike'
'Jun Matsumoto'
'Yuji Kajita'
'Hideki Masuda'

_publ_section_title
;
 Synthesis and characterization of tricarbonyl-molybdenum complexes
 bearing monoaza-trithia-macrocyclic ligands
;
_journal_name_full
;
Inorganica Chimica Acta
;
_journal_page_first 101
_journal_page_last 106
_journal_volume 401
_journal_year 2013
_chemical_formula_moiety 'C13 H21 Mo N O3 S3'
_chemical_formula_sum 'C13 H21 Mo N O3 S3'
_chemical_formula_weight 431.43
_space_group_IT_number 33
_symmetry_cell_setting orthorhombic
_symmetry_Int_Tables_number 33
_symmetry_space_group_name_Hall 'P 2c -2n'
_symmetry_space_group_name_H-M 'P n a 21'
_atom_sites_solution_hydrogens geom
_atom_sites_solution_primary direct
_atom_sites_solution_secondary difmap
_cell_angle_alpha 90.0000
_cell_angle_beta 90.0000
_cell_angle_gamma 90.0000
_cell_formula_units_Z 8
_cell_length_a 29.541(4)
_cell_length_b 8.9741(11)
_cell_length_c 12.7826(16)
_cell_measurement_reflns_used 9516
_cell_measurement_temperature 173
_cell_measurement_theta_max 27.48
_cell_measurement_theta_min 3.07
_cell_volume 3388.7(8)
_computing_cell_refinement CrystalClear
_computing_data_collection 'CrystalClear (Rigaku/MSC Inc., 2006)'
_computing_data_reduction CrystalClear
_computing_molecular_graphics 'CrystalStructure 4.0'
_computing_publication_material 'CrystalStructure 4.0 (Rigaku, 2010)'
_computing_structure_refinement 'SHELXL97 (Sheldrick, 2008)'
_computing_structure_solution 'SIR92 (Altomare, et al., 1994)'
_diffrn_ambient_temperature 173
_diffrn_detector_area_resol_mean 7.314
_diffrn_measured_fraction_theta_full 0.994
_diffrn_measured_fraction_theta_max 0.994
_diffrn_measurement_device_type 'Rigaku Mercury70'
_diffrn_radiation_type 'Mo K\a'
_diffrn_radiation_wavelength 0.71070
_diffrn_reflns_av_R_equivalents 0.0339
_diffrn_reflns_limit_h_max 37
_diffrn_reflns_limit_h_min -38
_diffrn_reflns_limit_k_max 11
_diffrn_reflns_limit_k_min -11
_diffrn_reflns_limit_l_max 16
_diffrn_reflns_limit_l_min -16
_diffrn_reflns_number 25693
_diffrn_reflns_theta_full 27.51
_diffrn_reflns_theta_max 27.51
_diffrn_standards_number 0
_exptl_absorpt_coefficient_mu 1.150
_exptl_absorpt_correction_T_max 0.795
_exptl_absorpt_correction_T_min 0.724
_exptl_absorpt_correction_type numerical
_exptl_absorpt_process_details 'NUMABS (Rigaku, 1999)'
_exptl_crystal_colour paleyellow
_exptl_crystal_density_diffrn 1.691
_exptl_crystal_density_method 'not measured'
_exptl_crystal_description block
_exptl_crystal_F_000 1760.00
_exptl_crystal_size_max 0.200
_exptl_crystal_size_mid 0.200
_exptl_crystal_size_min 0.200
_refine_diff_density_max 0.840
_refine_diff_density_min -0.720
_refine_ls_abs_structure_details 'Flack, H. D. (1983), Acta Cryst. A39, 876-881.  3620 Friedel Pairs'
_refine_ls_abs_structure_Flack 0.04(3)
_refine_ls_extinction_method none
_refine_ls_goodness_of_fit_ref 1.098
_refine_ls_hydrogen_treatment constr
_refine_ls_number_parameters 396
_refine_ls_number_reflns 7676
_refine_ls_number_restraints 3
_refine_ls_R_factor_gt 0.0306
_refine_ls_shift/su_max 0.001
_refine_ls_structure_factor_coef Fsqd
_refine_ls_weighting_details 'w = 1/[\s^2^(Fo^2^)+(0.0229P)^2^+2.7892P] where P=(Fo^2^+2Fc^2^)/3'
_refine_ls_weighting_scheme calc
_refine_ls_wR_factor_ref 0.0665
_reflns_number_gt 7239
_reflns_number_total 7676
_reflns_threshold_expression F^2^>2.0\s(F^2^)
_cod_data_source_file ICA-2013-401-101-106-2.cif
_cod_data_source_block 2H
_cod_original_cell_volume 3388.8(8)
_cod_database_code 1516984

loop_
_symmetry_equiv_pos_site_id
_symmetry_equiv_pos_as_xyz
1 +X,+Y,+Z
2 1/2-X,1/2+Y,1/2+Z
3 1/2+X,1/2-Y,+Z
4 -X,-Y,1/2+Z

loop_
_atom_site_label
_atom_site_type_symbol
_atom_site_fract_x
_atom_site_fract_y
_atom_site_fract_z
_atom_site_U_iso_or_equiv
_atom_site_adp_type
_atom_site_occupancy
_atom_site_symmetry_multiplicity
_atom_site_calc_flag
_atom_site_refinement_flags
_atom_site_disorder_assembly
_atom_site_disorder_group
Mo1 Mo 0.485501(8) 1.25643(3) 0.67610(3) 0.01998(6) Uani 1.0 4 d . . .
Mo2 Mo 0.244227(8) 0.84001(3) 0.67035(3) 0.02090(6) Uani 1.0 4 d . . .
S1 S 0.54157(3) 1.29455(11) 0.52364(7) 0.0267(2) Uani 1.0 4 d . . .
S2 S 0.43537(4) 1.22406(11) 0.51476(8) 0.0310(3) Uani 1.0 4 d . . .
S3 S 0.49440(3) 0.97362(9) 0.66011(8) 0.02733(19) Uani 1.0 4 d . . .
S4 S 0.29788(3) 0.82603(11) 0.82960(8) 0.0304(2) Uani 1.0 4 d . . .
S5 S 0.25721(3) 1.11976(9) 0.69438(8) 0.0288(3) Uani 1.0 4 d . . .
S6 S 0.31225(3) 0.90274(10) 0.54710(7) 0.02554(19) Uani 1.0 4 d . . .
O1 O 0.54415(10) 1.2897(3) 0.8760(3) 0.0344(7) Uani 1.0 4 d . . .
O2 O 0.47442(9) 1.6001(3) 0.6825(3) 0.0396(7) Uani 1.0 4 d . . .
O3 O 0.40902(11) 1.2166(5) 0.8423(3) 0.0550(9) Uani 1.0 4 d . . .
O4 O 0.22701(10) 0.5007(3) 0.6457(3) 0.0538(11) Uani 1.0 4 d . . .
O5 O 0.15812(10) 0.8078(4) 0.8079(3) 0.0362(7) Uani 1.0 4 d . . .
O6 O 0.17594(11) 0.8618(4) 0.4866(3) 0.0451(8) Uani 1.0 4 d . . .
N1 N 0.62301(14) 1.1123(5) 0.5919(4) 0.0471(10) Uani 1.0 4 d . . .
N2 N 0.36786(17) 0.6277(5) 0.5998(3) 0.0461(11) Uani 1.0 4 d . . .
C1 C 0.52380(13) 1.2750(4) 0.7994(3) 0.0250(8) Uani 1.0 4 d . . .
C2 C 0.47750(11) 1.4701(4) 0.6810(4) 0.0258(7) Uani 1.0 4 d . . .
C3 C 0.43652(13) 1.2296(5) 0.7792(4) 0.0311(9) Uani 1.0 4 d . . .
C4 C 0.50506(15) 1.4110(4) 0.4440(3) 0.0327(9) Uani 1.0 4 d . . .
C5 C 0.46472(15) 1.3216(5) 0.4069(3) 0.0359(10) Uani 1.0 4 d . . .
C6 C 0.44459(15) 1.0286(5) 0.4779(4) 0.0360(10) Uani 1.0 4 d . . .
C7 C 0.44717(15) 0.9305(5) 0.5741(4) 0.0364(10) Uani 1.0 4 d . . .
C8 C 0.54111(14) 0.9060(5) 0.5782(4) 0.0351(10) Uani 1.0 4 d . . .
C9 C 0.58404(14) 0.8810(5) 0.6415(4) 0.0426(11) Uani 1.0 4 d . . .
C10 C 0.60678(13) 1.0243(5) 0.6806(5) 0.0454(10) Uani 1.0 4 d . . .
C11 C 0.64565(17) 1.2542(6) 0.6178(5) 0.0595(15) Uani 1.0 4 d . . .
C12 C 0.61485(16) 1.3779(6) 0.6454(4) 0.0524(13) Uani 1.0 4 d . . .
C13 C 0.58378(14) 1.4328(5) 0.5619(4) 0.0360(10) Uani 1.0 4 d . . .
C14 C 0.23591(11) 0.6276(4) 0.6577(4) 0.0320(10) Uani 1.0 4 d . . .
C15 C 0.19132(14) 0.8235(4) 0.7594(3) 0.0266(9) Uani 1.0 4 d . . .
C16 C 0.20196(14) 0.8585(5) 0.5543(3) 0.0280(9) Uani 1.0 4 d . . .
C17 C 0.30329(16) 1.0218(5) 0.8666(4) 0.0399(11) Uani 1.0 4 d . . .
C18 C 0.30829(16) 1.1258(5) 0.7749(4) 0.0410(11) Uani 1.0 4 d . . .
C19 C 0.28087(16) 1.1900(4) 0.5719(4) 0.0387(10) Uani 1.0 4 d . . .
C20 C 0.28879(15) 1.0722(5) 0.4894(3) 0.0335(10) Uani 1.0 4 d . . .
C21 C 0.31192(16) 0.7880(5) 0.4287(3) 0.0378(10) Uani 1.0 4 d . . .
C22A C 0.3168(2) 0.6193(7) 0.4527(5) 0.0349(14) Uani 0.6800 4 d . A 1
C22B C 0.3425(5) 0.6721(14) 0.4189(11) 0.032(3) Uani 0.3200 4 d . A 2
C23 C 0.3555(3) 0.5633(6) 0.4995(4) 0.071(2) Uani 1.0 4 d . . .
C24 C 0.35071(13) 0.5479(4) 0.6893(4) 0.0388(10) Uani 1.0 4 d . . .
C25 C 0.36660(15) 0.6192(6) 0.7911(4) 0.0411(11) Uani 1.0 4 d . . .
C26 C 0.35693(13) 0.7846(5) 0.8014(4) 0.0369(10) Uani 1.0 4 d . . .
H1 H 0.6422 1.0531 0.5609 0.1030 Uiso 1.0 4 calc R . .
H2 H 0.3967 0.6428 0.6100 0.0897 Uiso 1.0 4 calc R . .
H4A H 0.4946 1.4975 0.4855 0.0392 Uiso 1.0 4 calc R . .
H4B H 0.5222 1.4490 0.3829 0.0392 Uiso 1.0 4 calc R . .
H5A H 0.4750 1.2472 0.3549 0.0431 Uiso 1.0 4 calc R . .
H5B H 0.4431 1.3892 0.3717 0.0431 Uiso 1.0 4 calc R . .
H6A H 0.4195 0.9945 0.4325 0.0432 Uiso 1.0 4 calc R . .
H6B H 0.4731 1.0200 0.4376 0.0432 Uiso 1.0 4 calc R . .
H7A H 0.4497 0.8253 0.5516 0.0437 Uiso 1.0 4 calc R . .
H7B H 0.4186 0.9408 0.6140 0.0437 Uiso 1.0 4 calc R . .
H8A H 0.5321 0.8112 0.5445 0.0422 Uiso 1.0 4 calc R . .
H8B H 0.5473 0.9795 0.5223 0.0422 Uiso 1.0 4 calc R . .
H9A H 0.6060 0.8253 0.5979 0.0511 Uiso 1.0 4 calc R . .
H9B H 0.5766 0.8178 0.7027 0.0511 Uiso 1.0 4 calc R . .
H10A H 0.5848 1.0835 0.7217 0.0545 Uiso 1.0 4 calc R . .
H10B H 0.6325 0.9987 0.7268 0.0545 Uiso 1.0 4 calc R . .
H11A H 0.6642 1.2852 0.5571 0.0714 Uiso 1.0 4 calc R . .
H11B H 0.6665 1.2368 0.6772 0.0714 Uiso 1.0 4 calc R . .
H12A H 0.6335 1.4630 0.6693 0.0629 Uiso 1.0 4 calc R . .
H12B H 0.5962 1.3457 0.7056 0.0629 Uiso 1.0 4 calc R . .
H13A H 0.6019 1.4607 0.4997 0.0432 Uiso 1.0 4 calc R . .
H13B H 0.5681 1.5234 0.5871 0.0432 Uiso 1.0 4 calc R . .
H17A H 0.2762 1.0513 0.9072 0.0479 Uiso 1.0 4 calc R . .
H17B H 0.3300 1.0331 0.9127 0.0479 Uiso 1.0 4 calc R . .
H18A H 0.3348 1.0960 0.7325 0.0492 Uiso 1.0 4 calc R . .
H18B H 0.3133 1.2287 0.8004 0.0492 Uiso 1.0 4 calc R . .
H19A H 0.2601 1.2661 0.5431 0.0464 Uiso 1.0 4 calc R . .
H19B H 0.3100 1.2398 0.5872 0.0464 Uiso 1.0 4 calc R . .
H20A H 0.3100 1.1112 0.4359 0.0402 Uiso 1.0 4 calc R . .
H20B H 0.2598 1.0485 0.4542 0.0402 Uiso 1.0 4 calc R . .
H21A H 0.2832 0.8049 0.3904 0.0453 Uiso 1.0 4 calc R . .
H21B H 0.3371 0.8195 0.3826 0.0453 Uiso 1.0 4 calc R . .
H22A H 0.2909 0.5910 0.4978 0.0419 Uiso 1.0 4 calc R . .
H22B H 0.3129 0.5655 0.3857 0.0419 Uiso 1.0 4 calc R . .
H23A H 0.3812 0.5777 0.4506 0.0857 Uiso 1.0 4 calc R . .
H23B H 0.3515 0.4546 0.5091 0.0857 Uiso 1.0 4 calc R . .
H24A H 0.3612 0.4433 0.6865 0.0465 Uiso 1.0 4 calc R . .
H24B H 0.3172 0.5475 0.6872 0.0465 Uiso 1.0 4 calc R . .
H25A H 0.3519 0.5667 0.8502 0.0493 Uiso 1.0 4 calc R . .
H25B H 0.3997 0.6036 0.7977 0.0493 Uiso 1.0 4 calc R . .
H26A H 0.3656 0.8349 0.7355 0.0442 Uiso 1.0 4 calc R . .
H26B H 0.3760 0.8260 0.8581 0.0442 Uiso 1.0 4 calc R . .

loop_
_atom_site_aniso_label
_atom_site_aniso_U_11
_atom_site_aniso_U_22
_atom_site_aniso_U_33
_atom_site_aniso_U_12
_atom_site_aniso_U_13
_atom_site_aniso_U_23
Mo1 0.02314(12) 0.01803(11) 0.01876(13) 0.00109(9) 0.00044(16) -0.00078(14)
Mo2 0.02167(12) 0.01790(11) 0.02313(14) 0.00014(9) -0.00026(17) -0.00004(16)
S1 0.0347(6) 0.0240(5) 0.0215(5) 0.0008(4) 0.0008(5) 0.0024(4)
S2 0.0330(6) 0.0311(5) 0.0289(6) 0.0054(4) -0.0061(5) -0.0039(5)
S3 0.0326(5) 0.0193(4) 0.0302(6) -0.0015(3) 0.0014(5) 0.0017(4)
S4 0.0282(5) 0.0379(5) 0.0250(5) 0.0016(4) -0.0005(4) 0.0049(4)
S5 0.0316(5) 0.0209(4) 0.0338(7) 0.0006(3) 0.0004(4) -0.0027(4)
S6 0.0289(5) 0.0225(4) 0.0252(5) -0.0001(4) 0.0017(4) -0.0012(4)
O1 0.0349(16) 0.0363(15) 0.0322(16) 0.0029(13) -0.0088(14) -0.0043(13)
O2 0.0593(17) 0.0222(12) 0.0375(16) 0.0051(11) -0.0030(17) -0.0005(15)
O3 0.0355(19) 0.087(3) 0.0430(19) -0.0000(18) 0.0129(16) 0.0034(19)
O4 0.0451(17) 0.0196(13) 0.097(4) -0.0027(12) 0.0098(19) -0.0068(16)
O5 0.0336(16) 0.0399(16) 0.0351(17) -0.0054(13) 0.0096(14) 0.0004(13)
O6 0.0413(19) 0.055(2) 0.0386(18) 0.0083(15) -0.0128(15) -0.0092(15)
N1 0.040(3) 0.051(3) 0.051(3) 0.0070(19) -0.0077(19) -0.005(2)
N2 0.067(4) 0.031(2) 0.041(3) -0.001(2) -0.015(3) 0.0031(17)
C1 0.031(2) 0.0189(17) 0.025(2) 0.0042(15) 0.0067(17) -0.0004(15)
C2 0.0307(17) 0.0281(16) 0.0187(16) 0.0024(13) -0.0009(19) -0.0010(18)
C3 0.024(2) 0.037(3) 0.032(3) 0.0003(16) -0.0035(18) 0.0006(18)
C4 0.047(3) 0.0274(19) 0.0236(19) 0.0039(17) 0.0036(17) 0.0070(16)
C5 0.049(3) 0.037(3) 0.0212(19) 0.0062(19) -0.0077(19) 0.0004(17)
C6 0.042(3) 0.031(2) 0.036(3) -0.0046(18) -0.0133(19) -0.0083(18)
C7 0.042(3) 0.0275(19) 0.040(3) -0.0113(17) -0.001(2) -0.0054(18)
C8 0.043(3) 0.0273(19) 0.035(3) 0.0072(17) 0.0059(19) -0.0069(17)
C9 0.041(3) 0.041(3) 0.046(3) 0.0173(18) 0.003(2) 0.0068(19)
C10 0.032(2) 0.066(3) 0.038(3) 0.0189(18) -0.006(3) -0.004(3)
C11 0.037(3) 0.071(4) 0.071(4) -0.002(3) -0.007(3) -0.015(3)
C12 0.043(3) 0.054(3) 0.061(4) -0.019(2) -0.004(3) -0.004(3)
C13 0.042(3) 0.032(2) 0.035(3) -0.0084(17) 0.0068(19) 0.0030(18)
C14 0.0270(17) 0.0326(18) 0.036(3) 0.0077(13) 0.011(2) 0.004(2)
C15 0.033(3) 0.0197(18) 0.028(2) -0.0006(15) -0.0026(17) -0.0010(15)
C16 0.027(2) 0.0277(19) 0.029(3) 0.0053(16) -0.0018(17) -0.0033(16)
C17 0.047(3) 0.045(3) 0.028(3) 0.001(2) -0.006(2) -0.0077(19)
C18 0.046(3) 0.033(2) 0.043(3) -0.0028(19) -0.012(3) -0.0107(19)
C19 0.049(3) 0.0220(18) 0.045(3) -0.0027(18) 0.001(2) 0.0033(18)
C20 0.045(3) 0.027(2) 0.029(2) 0.0014(18) 0.0039(19) 0.0090(17)
C21 0.052(3) 0.038(3) 0.023(2) 0.0005(19) 0.0034(19) -0.0016(18)
C22A 0.037(4) 0.035(3) 0.033(4) 0.000(3) 0.002(3) -0.019(3)
C22B 0.032(7) 0.031(7) 0.032(7) 0.002(6) 0.005(6) -0.002(6)
C23 0.139(7) 0.034(3) 0.041(3) 0.009(3) -0.030(4) -0.005(3)
C24 0.0303(18) 0.0305(18) 0.056(3) 0.0041(14) -0.004(3) 0.009(2)
C25 0.027(3) 0.055(3) 0.041(3) 0.011(2) -0.000(2) 0.012(3)
C26 0.026(2) 0.052(3) 0.033(3) -0.0003(18) -0.0003(17) 0.0008(19)

loop_
_atom_type_symbol
_atom_type_description
_atom_type_scat_dispersion_real
_atom_type_scat_dispersion_imag
_atom_type_scat_source
C C 0.0033 0.0016
;
International Tables for Crystallography
(1992, Vol. C, Tables 4.2.6.8 and 6.1.1.4)
;
H H 0.0000 0.0000
;
International Tables for Crystallography
(1992, Vol. C, Table 6.1.1.4)
;
Mo Mo -1.6832 0.6857
;
International Tables for Crystallography
(1992, Vol. C, Tables 4.2.6.8 and 6.1.1.4)
;
N N 0.0061 0.0033
;
International Tables for Crystallography
(1992, Vol. C, Tables 4.2.6.8 and 6.1.1.4)
;
O O 0.0106 0.0060
;
International Tables for Crystallography
(1992, Vol. C, Tables 4.2.6.8 and 6.1.1.4)
;
S S 0.1246 0.1234
;
International Tables for Crystallography
(1992, Vol. C, Tables 4.2.6.8 and 6.1.1.4)
;

loop_
_geom_angle_atom_site_label_1
_geom_angle_atom_site_label_2
_geom_angle_atom_site_label_3
_geom_angle
_geom_angle_publ_flag
S1 Mo1 S2 77.15(4) yes
S1 Mo1 S3 90.30(4) yes
S1 Mo1 C1 103.13(12) yes
S1 Mo1 C2 88.36(12) yes
S1 Mo1 C3 172.72(12) yes
S2 Mo1 S3 83.24(4) yes
S2 Mo1 C1 178.38(11) yes
S2 Mo1 C2 93.90(13) yes
S2 Mo1 C3 95.75(12) yes
S3 Mo1 C1 95.15(11) yes
S3 Mo1 C2 177.05(13) yes
S3 Mo1 C3 90.45(13) yes
C1 Mo1 C2 87.71(16) yes
C1 Mo1 C3 84.01(17) yes
C2 Mo1 C3 90.56(17) yes
S4 Mo2 S5 82.01(4) yes
S4 Mo2 S6 90.79(4) yes
S4 Mo2 C14 95.54(14) yes
S4 Mo2 C15 91.63(12) yes
S4 Mo2 C16 176.96(12) yes
S5 Mo2 S6 75.28(3) yes
S5 Mo2 C14 177.54(14) yes
S5 Mo2 C15 97.19(11) yes
S5 Mo2 C16 95.96(12) yes
S6 Mo2 C14 105.07(13) yes
S6 Mo2 C15 171.69(11) yes
S6 Mo2 C16 90.89(13) yes
C14 Mo2 C15 82.61(16) yes
C14 Mo2 C16 86.48(17) yes
C15 Mo2 C16 86.36(17) yes
Mo1 S1 C4 96.81(14) yes
Mo1 S1 C13 109.05(14) yes
C4 S1 C13 99.49(19) yes
Mo1 S2 C5 106.03(14) yes
Mo1 S2 C6 103.29(14) yes
C5 S2 C6 101.01(19) yes
Mo1 S3 C7 100.41(13) yes
Mo1 S3 C8 116.80(13) yes
C7 S3 C8 99.3(2) yes
Mo2 S4 C17 102.18(15) yes
Mo2 S4 C26 116.25(14) yes
C17 S4 C26 99.4(2) yes
Mo2 S5 C18 102.74(14) yes
Mo2 S5 C19 107.03(13) yes
C18 S5 C19 99.0(2) yes
Mo2 S6 C20 97.54(14) yes
Mo2 S6 C21 111.90(15) yes
C20 S6 C21 97.60(19) yes
C10 N1 C11 116.2(5) yes
C23 N2 C24 114.5(4) yes
Mo1 C1 O1 175.6(4) yes
Mo1 C2 O2 177.3(3) yes
Mo1 C3 O3 177.3(4) yes
S1 C4 C5 109.8(3) yes
S2 C5 C4 112.8(3) yes
S2 C6 C7 110.7(3) yes
S3 C7 C6 114.0(3) yes
S3 C8 C9 111.9(3) yes
C8 C9 C10 114.5(4) yes
N1 C10 C9 110.1(5) yes
N1 C11 C12 115.0(4) yes
C11 C12 C13 117.1(5) yes
S1 C13 C12 112.8(3) yes
Mo2 C14 O4 173.8(4) yes
Mo2 C15 O5 175.5(4) yes
Mo2 C16 O6 176.2(4) yes
S4 C17 C18 113.8(3) yes
S5 C18 C17 109.8(4) yes
S5 C19 C20 114.6(3) yes
S6 C20 C19 111.0(3) yes
S6 C21 C22A 112.6(4) yes
S6 C21 C22B 119.6(6) yes
C21 C22A C23 121.1(5) yes
C21 C22B C23 127.4(10) yes
N2 C23 C22A 116.3(5) yes
N2 C23 C22B 114.8(6) yes
N2 C24 C25 111.2(4) yes
C24 C25 C26 115.3(4) yes
S4 C26 C25 113.4(3) yes
C10 N1 H1 103.654 no
C11 N1 H1 109.464 no
C23 N2 H2 115.987 no
C24 N2 H2 107.574 no
S1 C4 H4A 109.707 no
S1 C4 H4B 109.717 no
C5 C4 H4A 109.717 no
C5 C4 H4B 109.708 no
H4A C4 H4B 108.200 no
S2 C5 H5A 109.037 no
S2 C5 H5B 109.029 no
C4 C5 H5A 109.038 no
C4 C5 H5B 109.043 no
H5A C5 H5B 107.807 no
S2 C6 H6A 109.495 no
S2 C6 H6B 109.496 no
C7 C6 H6A 109.505 no
C7 C6 H6B 109.503 no
H6A C6 H6B 108.075 no
S3 C7 H7A 108.763 no
S3 C7 H7B 108.772 no
C6 C7 H7A 108.761 no
C6 C7 H7B 108.758 no
H7A C7 H7B 107.654 no
S3 C8 H8A 109.258 no
S3 C8 H8B 109.247 no
C9 C8 H8A 109.238 no
C9 C8 H8B 109.236 no
H8A C8 H8B 107.927 no
C8 C9 H9A 108.638 no
C8 C9 H9B 108.630 no
C10 C9 H9A 108.644 no
C10 C9 H9B 108.636 no
H9A C9 H9B 107.592 no
N1 C10 H10A 109.636 no
N1 C10 H10B 109.629 no
C9 C10 H10A 109.634 no
C9 C10 H10B 109.635 no
H10A C10 H10B 108.158 no
N1 C11 H11A 108.516 no
N1 C11 H11B 108.520 no
C12 C11 H11A 108.519 no
C12 C11 H11B 108.522 no
H11A C11 H11B 107.525 no
C11 C12 H12A 108.031 no
C11 C12 H12B 108.027 no
C13 C12 H12A 108.021 no
C13 C12 H12B 108.025 no
H12A C12 H12B 107.264 no
S1 C13 H13A 109.016 no
S1 C13 H13B 109.015 no
C12 C13 H13A 109.030 no
C12 C13 H13B 109.029 no
H13A C13 H13B 107.802 no
S4 C17 H17A 108.803 no
S4 C17 H17B 108.807 no
C18 C17 H17A 108.801 no
C18 C17 H17B 108.805 no
H17A C17 H17B 107.667 no
S5 C18 H18A 109.692 no
S5 C18 H18B 109.696 no
C17 C18 H18A 109.701 no
C17 C18 H18B 109.700 no
H18A C18 H18B 108.197 no
S5 C19 H19A 108.602 no
S5 C19 H19B 108.601 no
C20 C19 H19A 108.606 no
C20 C19 H19B 108.622 no
H19A C19 H19B 107.576 no
S6 C20 H20A 109.428 no
S6 C20 H20B 109.438 no
C19 C20 H20A 109.428 no
C19 C20 H20B 109.447 no
H20A C20 H20B 108.035 no
S6 C21 H21A 109.070 no
S6 C21 H21B 109.065 no
C22A C21 H21A 109.069 no
C22A C21 H21B 109.069 no
C22B C21 H21A 128.999 no
C22B C21 H21B 70.726 no
H21A C21 H21B 107.833 no
C21 C22A H22A 107.065 no
C21 C22A H22B 107.055 no
C23 C22A H22A 107.057 no
C23 C22A H22B 107.058 no
H22A C22A H22B 106.778 no
C21 C22B H21B 41.506 no
C21 C22B H23A 155.535 no
C23 C22B H21B 151.907 no
C23 C22B H23A 39.223 no
H21B C22B H23A 135.574 no
N2 C23 H23A 108.208 no
N2 C23 H23B 108.212 no
C22A C23 H23A 108.216 no
C22A C23 H23B 108.197 no
C22B C23 H23A 70.834 no
C22B C23 H23B 135.216 no
H23A C23 H23B 107.362 no
N2 C24 H24A 109.403 no
N2 C24 H24B 109.399 no
C25 C24 H24A 109.395 no
C25 C24 H24B 109.396 no
H24A C24 H24B 108.014 no
C24 C25 H25A 108.460 no
C24 C25 H25B 108.460 no
C26 C25 H25A 108.458 no
C26 C25 H25B 108.459 no
H25A C25 H25B 107.494 no
S4 C26 H26A 108.883 no
S4 C26 H26B 108.885 no
C25 C26 H26A 108.884 no
C25 C26 H26B 108.879 no
H26A C26 H26B 107.720 no
C21 H21B C22B 67.768 no
C22B H23A C23 69.942 no

loop_
_geom_bond_atom_site_label_1
_geom_bond_atom_site_label_2
_geom_bond_distance
_geom_bond_publ_flag
Mo1 S1 2.5804(10) yes
Mo1 S2 2.5556(12) yes
Mo1 S3 2.5597(9) yes
Mo1 C1 1.948(4) yes
Mo1 C2 1.933(4) yes
Mo1 C3 1.972(4) yes
Mo2 S4 2.5830(11) yes
Mo2 S5 2.5581(9) yes
Mo2 S6 2.6148(10) yes
Mo2 C14 1.928(4) yes
Mo2 C15 1.939(4) yes
Mo2 C16 1.946(4) yes
S1 C4 1.815(5) yes
S1 C13 1.825(5) yes
S2 C5 1.849(5) yes
S2 C6 1.837(4) yes
S3 C7 1.818(5) yes
S3 C8 1.835(5) yes
S4 C17 1.827(5) yes
S4 C26 1.820(4) yes
S5 C18 1.828(5) yes
S5 C19 1.827(5) yes
S6 C20 1.827(4) yes
S6 C21 1.831(4) yes
O1 C1 1.156(5) yes
O2 C2 1.170(4) yes
O3 C3 1.150(6) yes
O4 C14 1.179(5) yes
O5 C15 1.169(5) yes
O6 C16 1.159(6) yes
N1 C10 1.463(7) yes
N1 C11 1.476(7) yes
N2 C23 1.453(7) yes
N2 C24 1.441(7) yes
C4 C5 1.513(6) yes
C6 C7 1.515(6) yes
C8 C9 1.521(6) yes
C9 C10 1.535(7) yes
C11 C12 1.478(8) yes
C12 C13 1.492(7) yes
C17 C18 1.505(6) yes
C19 C20 1.511(6) yes
C21 C22A 1.552(8) yes
C21 C22B 1.383(14) yes
C22A C23 1.385(9) yes
C22B C23 1.471(14) yes
C24 C25 1.525(7) yes
C25 C26 1.517(7) yes
N1 H1 0.872 no
N2 H2 0.874 no
C4 H4A 0.990 no
C4 H4B 0.990 no
C5 H5A 0.990 no
C5 H5B 0.990 no
C6 H6A 0.990 no
C6 H6B 0.990 no
C7 H7A 0.990 no
C7 H7B 0.990 no
C8 H8A 0.990 no
C8 H8B 0.990 no
C9 H9A 0.990 no
C9 H9B 0.990 no
C10 H10A 0.990 no
C10 H10B 0.990 no
C11 H11A 0.990 no
C11 H11B 0.990 no
C12 H12A 0.990 no
C12 H12B 0.990 no
C13 H13A 0.990 no
C13 H13B 0.990 no
C17 H17A 0.990 no
C17 H17B 0.990 no
C18 H18A 0.990 no
C18 H18B 0.990 no
C19 H19A 0.990 no
C19 H19B 0.990 no
C20 H20A 0.990 no
C20 H20B 0.990 no
C21 H21A 0.990 no
C21 H21B 0.990 no
C22A H22A 0.990 no
C22A H22B 0.990 no
C23 H23A 0.990 no
C23 H23B 0.990 no
C24 H24A 0.990 no
C24 H24B 0.990 no
C25 H25A 0.990 no
C25 H25B 0.990 no
C26 H26A 0.990 no
C26 H26B 0.990 no

loop_
_geom_contact_atom_site_label_1
_geom_contact_atom_site_label_2
_geom_contact_distance
_geom_contact_publ_flag
_geom_contact_site_symmetry_2
S1 N1 3.037(5) no .
S1 C8 3.556(4) no .
S1 C11 3.322(6) no .
S3 C10 3.361(4) no .
S4 C24 3.447(5) no .
S6 N2 3.041(5) no .
S6 C18 3.536(5) no .
S6 C23 3.360(6) no .
O1 C2 3.565(5) no .
O1 C3 3.454(5) no .
O2 C1 3.588(5) no .
O3 C1 3.474(5) no .
O4 C15 3.408(5) no .
O4 C16 3.496(5) no .
O5 C14 3.403(5) no .
O5 C16 3.520(5) no .
O6 C14 3.512(6) no .
O6 C15 3.533(5) no .
N1 C8 3.052(6) no .
N1 C13 3.124(6) no .
N2 C21 3.096(6) no .
N2 C26 2.955(6) no .
C1 C12 3.459(7) no .
C2 C4 3.181(6) no .
C2 C13 3.505(6) no .
C6 C8 3.315(6) no .
C10 C12 3.214(7) no .
C14 C22A 3.546(8) no .
C14 C24 3.489(5) no .
C16 C20 3.309(6) no .
C18 C26 3.399(6) no .
C22A C24 3.249(8) no .
S3 O2 3.415(3) no 1_545
S5 O4 3.588(3) no 1_565
O1 C4 3.175(5) no 4_685
O1 C5 3.520(5) no 4_685
O1 C6 3.157(5) no 4_675
O1 C7 3.223(5) no 4_675
O1 C22B 3.411(14) no 4_675
O2 S3 3.415(3) no 1_565
O2 N2 3.330(6) no 1_565
O2 C4 3.398(6) no 4_685
O2 C5 3.457(6) no 4_685
O2 C7 3.370(5) no 1_565
O2 C25 3.479(6) no 1_565
O3 O6 3.376(5) no 2_555
O3 C8 3.532(6) no 4_675
O3 C17 3.593(6) no .
O3 C18 3.203(6) no .
O4 S5 3.588(3) no 1_545
O4 N1 3.308(6) no 3_465
O4 C10 3.587(5) no 3_465
O4 C11 3.337(6) no 3_465
O4 C19 3.346(5) no 1_545
O5 C9 3.490(6) no 3_465
O5 C20 3.509(5) no 2_545
O5 C22A 3.434(7) no 2_555
O5 C22B 3.564(13) no 2_555
O5 C23 3.379(6) no 2_555
O6 O3 3.376(5) no 2_544
O6 C12 3.583(6) no 3_475
O6 C13 3.426(6) no 3_475
O6 C17 3.469(6) no 2_544
O6 C18 3.467(6) no 2_544
N1 O4 3.308(6) no 3_565
N2 O2 3.330(6) no 1_545
C1 C4 3.476(6) no 4_685
C2 C4 3.564(6) no 4_685
C4 O1 3.175(5) no 4_684
C4 O2 3.398(6) no 4_684
C4 C1 3.476(6) no 4_684
C4 C2 3.564(6) no 4_684
C5 O1 3.520(5) no 4_684
C5 O2 3.457(6) no 4_684
C6 O1 3.157(5) no 4_674
C7 O1 3.223(5) no 4_674
C7 O2 3.370(5) no 1_545
C8 O3 3.532(6) no 4_674
C9 O5 3.490(6) no 3_565
C10 O4 3.587(5) no 3_565
C11 O4 3.337(6) no 3_565
C12 O6 3.583(6) no 3_575
C13 O6 3.426(6) no 3_575
C17 O3 3.593(6) no .
C17 O6 3.469(6) no 2_555
C18 O3 3.203(6) no .
C18 O6 3.467(6) no 2_555
C19 O4 3.346(5) no 1_565
C20 O5 3.509(5) no 2_554
C22A O5 3.434(7) no 2_544
C22B O1 3.411(14) no 4_674
C22B O5 3.564(13) no 2_544
C23 O5 3.379(6) no 2_544
C25 O2 3.479(6) no 1_545
Mo1 H4A 3.2698 no .
Mo1 H7B 3.5432 no .
Mo1 H10A 3.3696 no .
Mo1 H12B 3.3867 no .
Mo2 H20B 3.3686 no .
Mo2 H22A 3.4291 no .
Mo2 H24B 3.4037 no .
S1 H5A 2.9498 no .
S1 H6B 3.3719 no .
S1 H8B 2.8325 no .
S1 H10A 3.4102 no .
S1 H12B 2.8671 no .
S2 H4A 3.0368 no .
S2 H7B 2.8839 no .
S3 H6B 2.9422 no .
S3 H9B 2.8543 no .
S3 H10A 2.9541 no .
S4 H18A 2.9330 no .
S4 H24B 3.1442 no .
S4 H25A 2.8342 no .
S5 H17A 2.8452 no .
S5 H20B 3.1368 no .
S6 H2 3.5099 no .
S6 H18A 3.0115 no .
S6 H19B 3.0685 no .
S6 H22A 2.9355 no .
S6 H26A 2.9423 no .
O1 H10A 2.9587 no .
O1 H12B 2.7121 no .
O2 H4A 2.7474 no .
O2 H13B 3.1020 no .
O4 H22A 2.7920 no .
O4 H24B 2.7493 no .
O6 H20B 3.0198 no .
O6 H21A 3.4378 no .
N1 H8B 2.6869 no .
N1 H9A 2.6252 no .
N1 H9B 3.2967 no .
N1 H12A 3.3131 no .
N1 H12B 2.6695 no .
N1 H13A 3.3990 no .
N2 H21B 3.3897 no .
N2 H22A 2.6400 no .
N2 H22B 3.2310 no .
N2 H25A 3.2812 no .
N2 H25B 2.7069 no .
N2 H26A 2.5443 no .
C1 H10A 2.6808 no .
C1 H12B 2.5319 no .
C2 H4A 2.5614 no .
C2 H13B 2.9720 no .
C3 H7B 3.3843 no .
C4 H13A 2.9808 no .
C4 H13B 2.7984 no .
C5 H6A 3.2417 no .
C5 H6B 2.7460 no .
C6 H5A 2.6702 no .
C6 H5B 3.5095 no .
C6 H8A 3.3484 no .
C6 H8B 3.1173 no .
C7 H8A 2.7533 no .
C7 H8B 3.0622 no .
C8 H1 3.2723 no .
C8 H6B 2.8832 no .
C8 H7A 2.8171 no .
C8 H10A 2.7515 no .
C8 H10B 3.4050 no .
C9 H1 2.5297 no .
C10 H8A 3.3989 no .
C10 H8B 2.7108 no .
C10 H11A 3.2947 no .
C10 H11B 2.5985 no .
C10 H12B 2.9189 no .
C11 H10A 2.7097 no .
C11 H10B 2.7116 no .
C11 H13A 2.7172 no .
C11 H13B 3.3523 no .
C12 H1 3.2117 no .
C12 H10A 2.9527 no .
C12 H10B 3.5972 no .
C13 H4A 2.8701 no .
C13 H4B 2.9273 no .
C13 H11A 2.7209 no .
C13 H11B 3.3516 no .
C14 H22A 2.6314 no .
C14 H24B 2.5354 no .
C16 H20B 2.7324 no .
C16 H21A 3.2228 no .
C17 H26A 3.0019 no .
C17 H26B 2.7775 no .
C18 H19A 3.5208 no .
C18 H19B 2.6088 no .
C18 H26A 3.1521 no .
C18 H26B 3.5172 no .
C19 H18A 2.7321 no .
C19 H18B 3.0934 no .
C20 H18A 3.3991 no .
C20 H21A 2.7169 no .
C20 H21B 3.0071 no .
C21 H20A 2.9023 no .
C21 H20B 2.8186 no .
C21 H23B 3.3727 no .
C22A H2 3.1087 no .
C22A H24B 3.0657 no .
C22B H2 2.9335 no .
C23 H21A 3.3471 no .
C23 H24A 2.6274 no .
C23 H24B 2.6573 no .
C24 H22A 3.0422 no .
C24 H23A 3.1917 no .
C24 H23B 2.4514 no .
C24 H26A 2.6789 no .
C24 H26B 3.3827 no .
C25 H2 2.4900 no .
C26 H2 2.9988 no .
C26 H17B 2.7630 no .
C26 H18A 3.0026 no .
C26 H24A 3.3995 no .
C26 H24B 2.8346 no .
H1 H8B 2.9226 no .
H1 H9A 2.3550 no .
H1 H9B 3.3905 no .
H1 H10A 2.6781 no .
H1 H10B 2.1949 no .
H1 H11A 2.1823 no .
H1 H11B 2.3329 no .
H1 H12B 3.4873 no .
H2 H22A 3.4699 no .
H2 H23A 2.1686 no .
H2 H23B 2.5104 no .
H2 H24A 2.2942 no .
H2 H24B 2.6883 no .
H2 H25A 3.4130 no .
H2 H25B 2.4264 no .
H2 H26A 2.5287 no .
H4A H5A 2.8579 no .
H4A H5B 2.3187 no .
H4A H13A 3.1922 no .
H4A H13B 2.5415 no .
H4B H5A 2.3120 no .
H4B H5B 2.4015 no .
H4B H13A 2.7903 no .
H4B H13B 3.0165 no .
H5A H6A 2.9700 no .
H5A H6B 2.2981 no .
H5B H6B 3.5321 no .
H6A H7A 2.3282 no .
H6A H7B 2.3701 no .
H6B H7A 2.3779 no .
H6B H7B 2.8602 no .
H6B H8A 2.9006 no .
H6B H8B 2.4703 no .
H7A H8A 2.4391 no .
H7A H8B 3.2198 no .
H8A H9A 2.2901 no .
H8A H9B 2.4128 no .
H8B H9A 2.4193 no .
H8B H9B 2.8590 no .
H8B H10A 2.9329 no .
H9A H10A 2.8750 no .
H9A H10B 2.3985 no .
H9B H10A 2.4088 no .
H9B H10B 2.3362 no .
H10A H11B 2.8354 no .
H10A H12B 2.3852 no .
H10B H11A 3.4922 no .
H10B H11B 2.4449 no .
H10B H12B 3.3054 no .
H11A H12A 2.3293 no .
H11A H12B 2.8179 no .
H11A H13A 2.5318 no .
H11A H13B 3.5748 no .
H11B H12A 2.2531 no .
H11B H12B 2.3243 no .
H11B H13A 3.5813 no .
H12A H13A 2.3609 no .
H12A H13B 2.2660 no .
H12B H13A 2.8319 no .
H12B H13B 2.3507 no .
H17A H18A 2.8545 no .
H17A H18B 2.3668 no .
H17B H18A 2.3765 no .
H17B H18B 2.3203 no .
H17B H26A 3.0667 no .
H17B H26B 2.4065 no .
H18A H19B 2.3767 no .
H18A H26A 2.5139 no .
H18A H26B 3.1516 no .
H18B H19B 2.7279 no .
H19A H20A 2.4464 no .
H19A H20B 2.2590 no .
H19B H20A 2.2523 no .
H19B H20B 2.8349 no .
H20A H21A 2.9184 no .
H20A H21B 2.8210 no .
H20B H21A 2.4342 no .
H20B H21B 3.2060 no .
H21A H22A 2.3705 no .
H21A H22B 2.3203 no .
H21B H22A 2.8691 no .
H21B H22B 2.3898 no .
H22A H23A 2.7354 no .
H22A H23B 2.1732 no .
H22A H24A 3.4474 no .
H22A H24B 2.5718 no .
H22B H23A 2.1845 no .
H22B H23B 2.1865 no .
H23A H24A 3.3003 no .
H23A H24B 3.5762 no .
H23B H24A 2.2883 no .
H23B H24B 2.6285 no .
H24A H25A 2.3836 no .
H24A H25B 2.3192 no .
H24A H26A 3.5725 no .
H24B H25A 2.3281 no .
H24B H25B 2.8597 no .
H24B H26A 3.0131 no .
H25A H26A 2.8471 no .
H25A H26B 2.4351 no .
H25B H26A 2.4395 no .
H25B H26B 2.2512 no .
S1 H25B 3.4920 no 4_674
S1 H26B 3.4024 no 4_674
S2 H23B 3.2281 no 1_565
S3 H5A 3.3078 no 4_675
S4 H11A 3.2716 no 4_675
S4 H19A 3.2661 no 2_545
S4 H20B 3.4122 no 2_545
S5 H11A 3.3700 no 3_475
S5 H11B 2.9811 no 3_475
S5 H21A 3.2354 no 2_555
S5 H22B 3.2408 no 2_555
S6 H6A 3.5853 no .
S6 H7B 3.2749 no .
O1 H2 3.5160 no 4_675
O1 H4A 2.6291 no 4_685
O1 H4B 3.0567 no 4_685
O1 H5B 2.9067 no 4_685
O1 H6A 2.8611 no 4_675
O1 H6B 2.9337 no 4_675
O1 H7A 2.4773 no 4_675
O1 H8A 3.2457 no 4_675
O1 H23A 2.6823 no 4_675
O2 H2 2.5044 no 1_565
O2 H4B 2.6008 no 4_685
O2 H5A 2.9932 no 4_685
O2 H5B 3.4347 no 4_685
O2 H7A 2.7237 no 1_565
O2 H7B 3.5819 no 1_565
O2 H8A 3.0986 no 1_565
O2 H25B 2.6543 no 1_565
O3 H8A 3.1263 no 4_675
O3 H8B 3.1714 no 4_675
O3 H9A 3.3185 no 4_675
O3 H13A 3.5415 no 4_685
O3 H17B 2.9956 no .
O3 H18A 2.8186 no .
O3 H18B 2.8789 no .
O3 H24A 3.1776 no 1_565
O3 H25A 3.5677 no 1_565
O3 H25B 3.5305 no 1_565
O4 H1 2.7726 no 3_465
O4 H10B 2.9776 no 3_465
O4 H11A 3.3625 no 3_465
O4 H11B 2.8112 no 3_465
O4 H17A 3.0830 no 2_544
O4 H17B 3.4329 no 2_544
O4 H19A 2.6656 no 1_545
O4 H19B 3.4720 no 1_545
O5 H5B 3.1832 no 2_545
O5 H9A 3.3178 no 3_465
O5 H9B 2.9796 no 3_465
O5 H10B 3.0346 no 3_465
O5 H12A 2.8102 no 3_475
O5 H20A 2.5850 no 2_545
O5 H22B 2.6595 no 2_555
O5 H23A 3.2467 no 2_555
O5 H23B 2.9033 no 2_555
O6 H9A 3.0196 no 3_465
O6 H11A 3.3123 no 3_475
O6 H12A 3.0821 no 3_475
O6 H13A 2.7120 no 3_475
O6 H13B 3.5863 no 3_475
O6 H17A 3.2844 no 2_544
O6 H17B 3.1014 no 2_544
O6 H18B 2.6819 no 2_544
O6 H25A 2.6642 no 2_554
N1 H17B 2.9796 no 4_674
N1 H26B 3.0394 no 4_674
N2 H7A 3.0603 no .
N2 H7B 3.1904 no .
C1 H4A 3.1807 no 4_685
C1 H4B 3.0198 no 4_685
C1 H5B 3.3008 no 4_685
C1 H6A 3.3990 no 4_675
C1 H6B 3.1837 no 4_675
C1 H7A 3.4367 no 4_675
C2 H2 2.9858 no 1_565
C2 H4B 2.6815 no 4_685
C2 H24A 3.4439 no 1_565
C2 H25B 2.9915 no 1_565
C3 H4B 3.4012 no 4_685
C3 H8A 3.5352 no 4_675
C3 H18A 3.2894 no .
C3 H24A 3.1666 no 1_565
C3 H25B 3.5363 no 1_565
C4 H25B 3.3822 no 4_674
C5 H9B 3.1414 no 4_674
C5 H23A 3.4188 no 1_565
C6 H10A 3.5333 no 4_674
C7 H2 3.0156 no .
C7 H26A 3.2857 no .
C8 H13B 3.5262 no 1_545
C9 H5A 3.4352 no 4_675
C9 H13B 3.3170 no 1_545
C10 H6A 3.3162 no 4_675
C10 H21B 3.3737 no 4_675
C11 H19A 3.5167 no 3_575
C11 H21B 3.4872 no 4_675
C11 H26B 3.4555 no 4_674
C13 H25A 3.3064 no 4_674
C13 H25B 3.4281 no 4_674
C14 H1 3.4391 no 3_465
C14 H10B 3.3754 no 3_465
C14 H17A 3.2930 no 2_544
C15 H9A 3.5221 no 3_465
C15 H10B 3.3985 no 3_465
C15 H12A 2.8127 no 3_475
C15 H20A 2.9544 no 2_545
C15 H22B 2.7089 no 2_555
C16 H9A 3.3279 no 3_465
C16 H11A 3.3866 no 3_475
C16 H12A 2.9685 no 3_475
C16 H13A 3.4442 no 3_475
C16 H17A 3.3986 no 2_544
C16 H17B 3.5627 no 2_544
C16 H18B 3.4788 no 2_544
C16 H25A 3.5822 no 2_554
C17 H1 3.0361 no 4_675
C17 H22A 3.3090 no 2_555
C17 H22B 3.4619 no 2_555
C18 H21A 3.4747 no 2_555
C18 H24A 3.4411 no 1_565
C19 H11A 3.4587 no 3_475
C19 H23B 3.2621 no 1_565
C19 H24A 3.5984 no 1_565
C21 H11B 3.2850 no 4_674
C21 H17A 3.3709 no 2_544
C22A H17A 2.8736 no 2_544
C22B H11B 3.2067 no 4_674
C22B H12A 3.4855 no 4_674
C22B H12B 3.2776 no 4_674
C23 H5B 3.4344 no 1_545
C23 H19B 3.3900 no 1_545
C24 H18B 3.3830 no 1_545
C24 H19B 3.2853 no 1_545
C25 H4B 3.5429 no 4_675
C25 H13A 2.9139 no 4_675
C26 H7B 3.3205 no .
C26 H11A 3.3850 no 4_675
C26 H13A 3.5705 no 4_675
H1 O4 2.7726 no 3_565
H1 C14 3.4391 no 3_565
H1 C17 3.0361 no 4_674
H1 H17A 3.2481 no 4_674
H1 H17B 2.2053 no 4_674
H1 H26B 2.8609 no 4_674
H2 O1 3.5160 no 4_674
H2 O2 2.5044 no 1_545
H2 C2 2.9858 no 1_545
H2 C7 3.0156 no .
H2 H4A 3.5471 no 1_545
H2 H7A 2.3840 no .
H2 H7B 2.7520 no .
H4A O1 2.6291 no 4_684
H4A C1 3.1807 no 4_684
H4A H2 3.5471 no 1_565
H4A H7A 3.3348 no 1_565
H4A H8A 3.1176 no 1_565
H4A H23A 3.4555 no 1_565
H4B O1 3.0567 no 4_684
H4B O2 2.6008 no 4_684
H4B C1 3.0198 no 4_684
H4B C2 2.6815 no 4_684
H4B C3 3.4012 no 4_684
H4B C25 3.5429 no 4_674
H4B H25B 2.5974 no 4_674
H5A S3 3.3078 no 4_674
H5A O2 2.9932 no 4_684
H5A C9 3.4352 no 4_674
H5A H9B 2.5393 no 4_674
H5B O1 2.9067 no 4_684
H5B O2 3.4347 no 4_684
H5B O5 3.1832 no 2_554
H5B C1 3.3008 no 4_684
H5B C23 3.4344 no 1_565
H5B H9B 2.9077 no 4_674
H5B H12B 3.3930 no 4_684
H5B H23A 2.6876 no 1_565
H5B H23B 3.2772 no 1_565
H6A S6 3.5853 no .
H6A O1 2.8611 no 4_674
H6A C1 3.3990 no 4_674
H6A C10 3.3162 no 4_674
H6A H9B 3.3879 no 4_674
H6A H10A 2.7869 no 4_674
H6A H10B 3.0456 no 4_674
H6A H20A 3.3996 no .
H6A H21B 2.9649 no .
H6B O1 2.9337 no 4_674
H6B C1 3.1837 no 4_674
H6B H10A 3.3774 no 4_674
H7A O1 2.4773 no 4_674
H7A O2 2.7237 no 1_545
H7A N2 3.0603 no .
H7A C1 3.4367 no 4_674
H7A H2 2.3840 no .
H7A H4A 3.3348 no 1_545
H7A H23A 3.2708 no .
H7A H26A 3.4210 no .
H7B S6 3.2749 no .
H7B O2 3.5819 no 1_545
H7B N2 3.1904 no .
H7B C26 3.3205 no .
H7B H2 2.7520 no .
H7B H18A 3.2190 no .
H7B H26A 2.4013 no .
H7B H26B 3.5191 no .
H8A O1 3.2457 no 4_674
H8A O2 3.0986 no 1_545
H8A O3 3.1263 no 4_674
H8A C3 3.5352 no 4_674
H8A H4A 3.1176 no 1_545
H8A H13B 2.8457 no 1_545
H8B O3 3.1714 no 4_674
H8B H26B 3.5482 no 4_674
H9A O3 3.3185 no 4_674
H9A O5 3.3178 no 3_565
H9A O6 3.0196 no 3_565
H9A C15 3.5221 no 3_565
H9A C16 3.3279 no 3_565
H9A H12A 3.4746 no 1_545
H9A H13A 3.5069 no 1_545
H9A H13B 2.9346 no 1_545
H9A H17B 3.2855 no 4_674
H9B O5 2.9796 no 3_565
H9B C5 3.1414 no 4_675
H9B H5A 2.5393 no 4_675
H9B H5B 2.9077 no 4_675
H9B H6A 3.3879 no 4_675
H9B H13B 3.0381 no 1_545
H10A C6 3.5333 no 4_675
H10A H6A 2.7869 no 4_675
H10A H6B 3.3774 no 4_675
H10A H21B 3.2106 no 4_675
H10B O4 2.9776 no 3_565
H10B O5 3.0346 no 3_565
H10B C14 3.3754 no 3_565
H10B C15 3.3985 no 3_565
H10B H6A 3.0456 no 4_675
H10B H20A 3.3166 no 4_675
H10B H21B 2.7266 no 4_675
H11A S4 3.2716 no 4_674
H11A S5 3.3700 no 3_575
H11A O4 3.3625 no 3_565
H11A O6 3.3123 no 3_575
H11A C16 3.3866 no 3_575
H11A C19 3.4587 no 3_575
H11A C26 3.3850 no 4_674
H11A H17B 3.4047 no 4_674
H11A H19A 2.8742 no 3_575
H11A H20B 3.4542 no 3_575
H11A H25A 2.9979 no 4_674
H11A H26B 2.9783 no 4_674
H11B S5 2.9811 no 3_575
H11B O4 2.8112 no 3_565
H11B C21 3.2850 no 4_675
H11B C22B 3.2067 no 4_675
H11B H19A 3.2524 no 3_575
H11B H21A 3.1266 no 4_675
H11B H21B 2.6767 no 4_675
H11B H22B 3.2597 no 4_675
H12A O5 2.8102 no 3_575
H12A O6 3.0821 no 3_575
H12A C15 2.8127 no 3_575
H12A C16 2.9685 no 3_575
H12A C22B 3.4855 no 4_675
H12A H9A 3.4746 no 1_565
H12A H22B 3.1981 no 4_675
H12B C22B 3.2776 no 4_675
H12B H5B 3.3930 no 4_685
H12B H21B 3.3472 no 4_675
H12B H23A 3.2759 no 4_675
H13A O3 3.5415 no 4_684
H13A O6 2.7120 no 3_575
H13A C16 3.4442 no 3_575
H13A C25 2.9139 no 4_674
H13A C26 3.5705 no 4_674
H13A H9A 3.5069 no 1_565
H13A H25A 2.3618 no 4_674
H13A H25B 2.6466 no 4_674
H13A H26B 3.2124 no 4_674
H13B O6 3.5863 no 3_575
H13B C8 3.5262 no 1_565
H13B C9 3.3170 no 1_565
H13B H8A 2.8457 no 1_565
H13B H9A 2.9346 no 1_565
H13B H9B 3.0381 no 1_565
H17A O4 3.0830 no 2_555
H17A O6 3.2844 no 2_555
H17A C14 3.2930 no 2_555
H17A C16 3.3986 no 2_555
H17A C21 3.3709 no 2_555
H17A C22A 2.8736 no 2_555
H17A H1 3.2481 no 4_675
H17A H19A 3.2737 no 2_545
H17A H21A 2.8822 no 2_555
H17A H22A 2.3245 no 2_555
H17A H22B 2.6483 no 2_555
H17B O3 2.9956 no .
H17B O4 3.4329 no 2_555
H17B O6 3.1014 no 2_555
H17B N1 2.9796 no 4_675
H17B C16 3.5627 no 2_555
H17B H1 2.2053 no 4_675
H17B H9A 3.2855 no 4_675
H17B H11A 3.4047 no 4_675
H18A O3 2.8186 no .
H18A C3 3.2894 no .
H18A H7B 3.2190 no .
H18A H24A 3.2658 no 1_565
H18B O3 2.8789 no .
H18B O6 2.6819 no 2_555
H18B C16 3.4788 no 2_555
H18B C24 3.3830 no 1_565
H18B H21A 3.1518 no 2_555
H18B H24A 2.7982 no 1_565
H18B H24B 3.2083 no 1_565
H18B H25A 3.3026 no 1_565
H19A S4 3.2661 no 2_554
H19A O4 2.6656 no 1_565
H19A C11 3.5167 no 3_475
H19A H11A 2.8742 no 3_475
H19A H11B 3.2524 no 3_475
H19A H17A 3.2737 no 2_554
H19A H22A 3.1098 no 1_565
H19A H23B 3.2173 no 1_565
H19A H24B 3.5526 no 1_565
H19B O4 3.4720 no 1_565
H19B C23 3.3900 no 1_565
H19B C24 3.2853 no 1_565
H19B H22A 3.4000 no 1_565
H19B H23B 2.4935 no 1_565
H19B H24A 2.6894 no 1_565
H19B H24B 3.0504 no 1_565
H20A O5 2.5850 no 2_554
H20A C15 2.9544 no 2_554
H20A H6A 3.3996 no .
H20A H10B 3.3166 no 4_674
H20A H23B 3.4465 no 1_565
H20B S4 3.4122 no 2_554
H20B H11A 3.4542 no 3_475
H20B H25A 3.5619 no 2_554
H21A S5 3.2354 no 2_544
H21A C18 3.4747 no 2_544
H21A H11B 3.1266 no 4_674
H21A H17A 2.8822 no 2_544
H21A H18B 3.1518 no 2_544
H21B C10 3.3737 no 4_674
H21B C11 3.4872 no 4_674
H21B H6A 2.9649 no .
H21B H10A 3.2106 no 4_674
H21B H10B 2.7266 no 4_674
H21B H11B 2.6767 no 4_674
H21B H12B 3.3472 no 4_674
H22A C17 3.3090 no 2_544
H22A H17A 2.3245 no 2_544
H22A H19A 3.1098 no 1_545
H22A H19B 3.4000 no 1_545
H22B S5 3.2408 no 2_544
H22B O5 2.6595 no 2_544
H22B C15 2.7089 no 2_544
H22B C17 3.4619 no 2_544
H22B H11B 3.2597 no 4_674
H22B H12A 3.1981 no 4_674
H22B H17A 2.6483 no 2_544
H23A O1 2.6823 no 4_674
H23A O5 3.2467 no 2_544
H23A C5 3.4188 no 1_545
H23A H4A 3.4555 no 1_545
H23A H5B 2.6876 no 1_545
H23A H7A 3.2708 no .
H23A H12B 3.2759 no 4_674
H23B S2 3.2281 no 1_545
H23B O5 2.9033 no 2_544
H23B C19 3.2621 no 1_545
H23B H5B 3.2772 no 1_545
H23B H19A 3.2173 no 1_545
H23B H19B 2.4935 no 1_545
H23B H20A 3.4465 no 1_545
H24A O3 3.1776 no 1_545
H24A C2 3.4439 no 1_545
H24A C3 3.1666 no 1_545
H24A C18 3.4411 no 1_545
H24A C19 3.5984 no 1_545
H24A H18A 3.2658 no 1_545
H24A H18B 2.7982 no 1_545
H24A H19B 2.6894 no 1_545
H24B H18B 3.2083 no 1_545
H24B H19A 3.5526 no 1_545
H24B H19B 3.0504 no 1_545
H25A O3 3.5677 no 1_545
H25A O6 2.6642 no 2_545
H25A C13 3.3064 no 4_675
H25A C16 3.5822 no 2_545
H25A H11A 2.9979 no 4_675
H25A H13A 2.3618 no 4_675
H25A H18B 3.3026 no 1_545
H25A H20B 3.5619 no 2_545
H25B S1 3.4920 no 4_675
H25B O2 2.6543 no 1_545
H25B O3 3.5305 no 1_545
H25B C2 2.9915 no 1_545
H25B C3 3.5363 no 1_545
H25B C4 3.3822 no 4_675
H25B C13 3.4281 no 4_675
H25B H4B 2.5974 no 4_675
H25B H13A 2.6466 no 4_675
H26A C7 3.2857 no .
H26A H7A 3.4210 no .
H26A H7B 2.4013 no .
H26B S1 3.4024 no 4_675
H26B N1 3.0394 no 4_675
H26B C11 3.4555 no 4_675
H26B H1 2.8609 no 4_675
H26B H7B 3.5191 no .
H26B H8B 3.5482 no 4_675
H26B H11A 2.9783 no 4_675
H26B H13A 3.2124 no 4_675

loop_
_geom_torsion_atom_site_label_1
_geom_torsion_atom_site_label_2
_geom_torsion_atom_site_label_3
_geom_torsion_atom_site_label_4
_geom_torsion
_geom_torsion_publ_flag
S1 Mo1 S2 C5 -22.53(5) no
S1 Mo1 S2 C6 83.26(5) no
S2 Mo1 S1 C4 43.22(4) no
S2 Mo1 S1 C13 145.75(5) no
S1 Mo1 S3 C7 -93.69(5) no
S1 Mo1 S3 C8 12.39(5) no
S3 Mo1 S1 C4 126.22(4) no
S3 Mo1 S1 C13 -131.25(5) no
C1 Mo1 S1 C4 -138.42(11) no
C1 Mo1 S1 C13 -35.89(12) no
C2 Mo1 S1 C4 -51.15(12) no
C2 Mo1 S1 C13 51.38(12) no
S2 Mo1 S3 C7 -16.67(5) no
S2 Mo1 S3 C8 89.41(6) no
S3 Mo1 S2 C5 -114.39(5) no
S3 Mo1 S2 C6 -8.60(5) no
C2 Mo1 S2 C5 64.89(12) no
C2 Mo1 S2 C6 170.68(12) no
C3 Mo1 S2 C5 155.85(13) no
C3 Mo1 S2 C6 -98.37(13) no
C1 Mo1 S3 C7 163.10(12) no
C1 Mo1 S3 C8 -90.82(13) no
C3 Mo1 S3 C7 79.07(13) no
C3 Mo1 S3 C8 -174.85(13) no
S4 Mo2 S5 C18 18.01(4) no
S4 Mo2 S5 C19 121.74(5) no
S5 Mo2 S4 C17 7.86(4) no
S5 Mo2 S4 C26 -99.21(5) no
S4 Mo2 S6 C20 -126.51(4) no
S4 Mo2 S6 C21 132.13(5) no
S6 Mo2 S4 C17 82.87(4) no
S6 Mo2 S4 C26 -24.20(5) no
C14 Mo2 S4 C17 -171.90(13) no
C14 Mo2 S4 C26 81.03(13) no
C15 Mo2 S4 C17 -89.18(12) no
C15 Mo2 S4 C26 163.75(12) no
S5 Mo2 S6 C20 -44.98(4) no
S5 Mo2 S6 C21 -146.34(5) no
S6 Mo2 S5 C18 -74.92(5) no
S6 Mo2 S5 C19 28.81(4) no
C15 Mo2 S5 C18 108.66(13) no
C15 Mo2 S5 C19 -147.61(13) no
C16 Mo2 S5 C18 -164.27(13) no
C16 Mo2 S5 C19 -60.55(13) no
C14 Mo2 S6 C20 137.54(14) no
C14 Mo2 S6 C21 36.19(14) no
C16 Mo2 S6 C20 50.95(12) no
C16 Mo2 S6 C21 -50.41(12) no
Mo1 S1 C4 C5 -66.0(3) no
Mo1 S1 C13 C12 68.7(3) no
C4 S1 C13 C12 169.4(3) no
C13 S1 C4 C5 -176.7(3) no
Mo1 S2 C5 C4 -8.5(3) no
Mo1 S2 C6 C7 39.7(3) no
C5 S2 C6 C7 149.3(3) no
C6 S2 C5 C4 -116.0(3) no
Mo1 S3 C7 C6 49.0(3) no
Mo1 S3 C8 C9 91.5(3) no
C7 S3 C8 C9 -161.8(3) no
C8 S3 C7 C6 -70.7(3) no
Mo2 S4 C17 C18 -41.6(3) no
Mo2 S4 C26 C25 -84.3(3) no
C17 S4 C26 C25 167.0(3) no
C26 S4 C17 C18 78.0(3) no
Mo2 S5 C18 C17 -48.8(3) no
Mo2 S5 C19 C20 -2.1(3) no
C18 S5 C19 C20 104.2(3) no
C19 S5 C18 C17 -158.7(3) no
Mo2 S6 C20 C19 61.9(3) no
Mo2 S6 C21 C22A -62.0(3) no
Mo2 S6 C21 C22B -105.1(3) no
C20 S6 C21 C22A -163.3(3) no
C20 S6 C21 C22B 153.6(3) no
C21 S6 C20 C19 175.3(3) no
C10 N1 C11 C12 -78.1(6) no
C11 N1 C10 C9 179.9(4) no
C23 N2 C24 C25 177.9(4) no
C24 N2 C23 C22A 93.4(5) no
C24 N2 C23 C22B 138.6(5) no
S1 C4 C5 S2 51.2(4) no
S2 C6 C7 S3 -63.0(4) no
S3 C8 C9 C10 -70.1(4) no
C8 C9 C10 N1 -65.0(5) no
N1 C11 C12 C13 -64.5(6) no
C11 C12 C13 S1 66.3(5) no
S4 C17 C18 S5 63.6(4) no
S5 C19 C20 S6 -41.3(4) no
S6 C21 C22A C23 -63.3(6) no
S6 C21 C22B C23 42.8(14) no
C22A C21 C22B C23 -47.3(9) no
C22B C21 C22A C23 46.4(10) no
C21 C22A C23 N2 56.9(8) no
C21 C22A C23 C22B -41.2(4) no
C21 C22B C23 N2 -49.4(14) no
C21 C22B C23 C22A 52.8(10) no
N2 C24 C25 C26 53.2(5) no
C24 C25 C26 S4 75.3(5) no
